data_7205039
loop_
_publ_author_name
'Carella, Antonio'
'Castaldo, Anna'
'Centore, Roberto'
'Fort, Alain'
'Sirigu, Augusto'
'Tuzi, Angela'

_publ_section_title
;
 Synthesis and second order nonlinear optical properties of new
 chromophores containing 1,3,4-oxadiazole and thiophene rings
;
_journal_issue 11
_journal_name_full 'Journal of the Chemical Society, Perkin Transactions 2'
_journal_page_first 1791
_journal_paper_doi 10.1039/b207230k
_journal_year 2002
_chemical_formula_moiety 'C28 H26 N6 O7'
_chemical_formula_sum 'C28 H26 N6 O7'
_chemical_formula_weight 558.55
_chemical_name_systematic
; 
2-{4-[4-(N,N-diacetyloxyamino)phenylazo]phenyl}-
5-(4-nitrophenyl)-[1,3,4]-oxadiazole
;
_space_group_IT_number 61
_symmetry_cell_setting orthorhombic
_symmetry_space_group_name_Hall '-P 2ac 2ab'
_symmetry_space_group_name_H-M 'P b c a'
_atom_sites_solution_hydrogens geom
_atom_sites_solution_primary direct
_atom_sites_solution_secondary difmap
_audit_creation_method SHELXL-97
_cell_angle_alpha 90.00
_cell_angle_beta 90.00
_cell_angle_gamma 90.00
_cell_formula_units_Z 8
_cell_length_a 7.171(3)
_cell_length_b 11.543(2)
_cell_length_c 65.146(7)
_cell_measurement_reflns_used 25
_cell_measurement_temperature 293(2)
_cell_measurement_theta_max 21.91
_cell_measurement_theta_min 17.95
_cell_volume 5392(3)
_computing_cell_refinement 'CELLFIT (R. Centore, 2002)'
_computing_data_collection 'CAD4 Software (Nonius, 1996)'
_computing_data_reduction 'XCAD4 (Harms & Wocadlo, 1995)'
_computing_molecular_graphics 'ORTEP-3 (Farrugia, 1999)'
_computing_structure_refinement 'SHELXL-97 (Sheldrick, 1997)'
_computing_structure_solution 'SHELXS-97 (Sheldrick, 1990)'
_diffrn_ambient_temperature 293(2)
_diffrn_measured_fraction_theta_full 0.866
_diffrn_measured_fraction_theta_max 0.866
_diffrn_measurement_device_type
;
Nonius CAD4 goniometer
;
_diffrn_measurement_method '\w/2\q scans'
_diffrn_radiation_monochromator graphite
_diffrn_radiation_source 'fine-focus sealed tube'
_diffrn_radiation_type CuK\a
_diffrn_radiation_wavelength 1.54178
_diffrn_reflns_av_R_equivalents 0.0000
_diffrn_reflns_av_sigmaI/netI 0.1765
_diffrn_reflns_limit_h_max 8
_diffrn_reflns_limit_h_min 0
_diffrn_reflns_limit_k_max 12
_diffrn_reflns_limit_k_min 0
_diffrn_reflns_limit_l_max 73
_diffrn_reflns_limit_l_min 0
_diffrn_reflns_number 3978
_diffrn_reflns_theta_full 59.88
_diffrn_reflns_theta_max 59.88
_diffrn_reflns_theta_min 1.36
_diffrn_standards_decay_% 1
_diffrn_standards_interval_time 120
_diffrn_standards_number 1
_exptl_absorpt_coefficient_mu 0.846
_exptl_absorpt_correction_type none
_exptl_crystal_colour orange
_exptl_crystal_density_diffrn 1.376
_exptl_crystal_density_method 'not measured'
_exptl_crystal_description prism
_exptl_crystal_F_000 2336
_exptl_crystal_size_max 0.4
_exptl_crystal_size_mid 0.3
_exptl_crystal_size_min 0.1
_refine_diff_density_max 0.411
_refine_diff_density_min -0.362
_refine_diff_density_rms 0.068
_refine_ls_extinction_method none
_refine_ls_goodness_of_fit_ref 0.925
_refine_ls_hydrogen_treatment mixed
_refine_ls_matrix_type full
_refine_ls_number_parameters 370
_refine_ls_number_reflns 3978
_refine_ls_number_restraints 2
_refine_ls_restrained_S_all 0.929
_refine_ls_R_factor_all 0.2809
_refine_ls_R_factor_gt 0.0793
_refine_ls_shift/su_max 0.040
_refine_ls_shift/su_mean 0.007
_refine_ls_structure_factor_coef Fsqd
_refine_ls_weighting_details
;
w=1/[\s^2^(Fo^2^)+(0.1420P)^2^+0.0000P] where P=(Fo^2^+2Fc^2^)/3 
;
_refine_ls_weighting_scheme sigma
_refine_ls_wR_factor_gt 0.2046
_refine_ls_wR_factor_ref 0.2893
_reflns_number_gt 1362
_reflns_number_total 3978
_reflns_threshold_expression >2sigma(I)
_cod_data_source_file b207230k.txt
_cod_data_source_block chromophore1
_cod_original_sg_symbol_H-M Pbca
_cod_database_code 7205039

loop_
_symmetry_equiv_pos_as_xyz
'x, y, z'
'-x+1/2, -y, z+1/2'
'x+1/2, -y+1/2, -z'
'-x, y+1/2, -z+1/2'
'-x, -y, -z'
'x-1/2, y, -z-1/2'
'-x-1/2, y-1/2, z'
'x, -y-1/2, z-1/2'

loop_
_atom_site_label
_atom_site_type_symbol
_atom_site_fract_x
_atom_site_fract_y
_atom_site_fract_z
_atom_site_U_iso_or_equiv
_atom_site_adp_type
_atom_site_occupancy
_atom_site_calc_flag
_atom_site_refinement_flags
_atom_site_disorder_assembly
_atom_site_disorder_group
O1 O 0.4538(9) 0.3387(5) 0.11584(9) 0.086(2) Uani 1 d . . .
O2 O 0.3824(9) 0.5017(5) 0.13030(9) 0.087(2) Uani 1 d . . .
O3 O 0.3905(6) 0.2262(4) 0.22618(7) 0.0470(13) Uani 1 d . . .
N1 N 0.4155(10) 0.3988(6) 0.13135(10) 0.0611(19) Uani 1 d . . .
N2 N 0.3343(9) 0.0615(5) 0.21040(9) 0.0584(18) Uani 1 d . . .
N3 N 0.3294(9) 0.0419(5) 0.23186(10) 0.0562(18) Uani 1 d . . .
N4 N 0.3808(9) 0.2284(6) 0.32555(8) 0.0527(17) Uani 1 d . . .
N5 N 0.3651(8) 0.3333(5) 0.33083(9) 0.0512(17) Uani 1 d . . .
C1 C 0.4067(10) 0.3405(7) 0.15145(11) 0.052(2) Uani 1 d . . .
C2 C 0.4071(10) 0.4054(7) 0.16896(11) 0.053(2) Uani 1 d . . .
H2 H 0.4130 0.4857 0.1683 0.064 Uiso 1 calc R . .
C3 C 0.3985(11) 0.3496(6) 0.18781(12) 0.056(2) Uani 1 d . . .
H3 H 0.4008 0.3927 0.1999 0.067 Uiso 1 calc R . .
C4 C 0.3864(10) 0.2304(6) 0.18872(11) 0.0447(18) Uani 1 d . . .
C5 C 0.3863(11) 0.1663(6) 0.17066(11) 0.055(2) Uani 1 d . . .
H5 H 0.3801 0.0860 0.1713 0.066 Uiso 1 calc R . .
C6 C 0.3950(11) 0.2197(6) 0.15203(12) 0.059(2) Uani 1 d . . .
H6 H 0.3933 0.1767 0.1400 0.070 Uiso 1 calc R . .
C7 C 0.3736(10) 0.1704(6) 0.20788(11) 0.0426(18) Uani 1 d . . .
C8 C 0.3623(10) 0.1406(6) 0.24008(11) 0.0435(18) Uani 1 d . . .
C9 C 0.3679(10) 0.1680(6) 0.26181(11) 0.0484(19) Uani 1 d . . .
C10 C 0.4195(10) 0.2755(6) 0.26931(11) 0.049(2) Uani 1 d . . .
H10 H 0.4522 0.3336 0.2601 0.058 Uiso 1 calc R . .
C11 C 0.4238(11) 0.2988(7) 0.28999(10) 0.053(2) Uani 1 d . . .
H11 H 0.4594 0.3717 0.2946 0.064 Uiso 1 calc R . .
C12 C 0.3750(10) 0.2136(6) 0.30387(11) 0.0487(19) Uani 1 d . . .
C13 C 0.3255(10) 0.1048(6) 0.29668(11) 0.052(2) Uani 1 d . . .
H13 H 0.2950 0.0468 0.3060 0.062 Uiso 1 calc R . .
C14 C 0.3209(10) 0.0812(6) 0.27587(12) 0.054(2) Uani 1 d . . .
H14 H 0.2867 0.0080 0.2712 0.065 Uiso 1 calc R . .
C15 C 0.3879(10) 0.3541(7) 0.35241(10) 0.0483(19) Uani 1 d . . .
C16 C 0.3533(10) 0.4672(6) 0.35856(10) 0.049(2) Uani 1 d . . .
H16 H 0.3084 0.5210 0.3492 0.059 Uiso 1 calc R . .
C17 C 0.3855(11) 0.4995(7) 0.37848(11) 0.060(2) Uani 1 d . . .
H17 H 0.3558 0.5744 0.3826 0.072 Uiso 1 calc R . .
C18 C 0.4619(12) 0.4226(7) 0.39283(11) 0.060(2) Uani 1 d . . .
C19 C 0.4887(11) 0.3084(7) 0.38637(13) 0.066(2) Uani 1 d . . .
H19 H 0.5332 0.2536 0.3956 0.079 Uiso 1 calc R . .
C20 C 0.4505(10) 0.2757(7) 0.36655(11) 0.054(2) Uani 1 d . . .
H20 H 0.4674 0.1988 0.3627 0.065 Uiso 1 calc R . .
N6 N 0.5083(12) 0.4598(7) 0.41204(10) 0.085(3) Uani 1 d . . .
O6 O 0.7774(16) 0.2802(9) 0.44810(12) 0.174(5) Uani 1 d D . .
C25 C 0.555(2) 0.3761(12) 0.4295(2) 0.158(6) Uani 1 d . . .
H25A H 0.4976 0.4025 0.4422 0.190 Uiso 1 calc R . .
H25B H 0.5073 0.2994 0.4264 0.190 Uiso 1 calc R . .
O7 O 0.7056(19) 0.3887(11) 0.47361(15) 0.210(6) Uani 1 d . . .
O4 O 0.273(3) 0.5606(14) 0.44304(13) 0.286(11) Uani 1 d . . .
C22 C 0.317(2) 0.6179(12) 0.42508(16) 0.146(6) Uani 1 d . . .
H22A H 0.3209 0.7008 0.4275 0.175 Uiso 1 calc R . .
H22B H 0.2223 0.6026 0.4148 0.175 Uiso 1 calc R . .
C21 C 0.496(2) 0.5788(10) 0.41776(16) 0.124(5) Uani 1 d . . .
H21A H 0.5301 0.6255 0.4060 0.148 Uiso 1 calc R . .
H21B H 0.5876 0.5934 0.4284 0.148 Uiso 1 calc R . .
C28 C 0.8298(19) 0.2031(11) 0.48069(16) 0.149(5) Uani 1 d . . .
H28A H 0.8651 0.1371 0.4726 0.224 Uiso 1 calc R . .
H28B H 0.7338 0.1812 0.4902 0.224 Uiso 1 calc R . .
H28C H 0.9363 0.2311 0.4881 0.224 Uiso 1 calc R . .
C27 C 0.761(2) 0.2938(14) 0.4673(2) 0.134(5) Uani 1 d . . .
O5 O 0.172(4) 0.663(2) 0.4566(3) 0.63(3) Uani 1 d D . .
C26 C 0.747(3) 0.3727(13) 0.4317(2) 0.176(7) Uani 1 d D . .
H26A H 0.7950 0.4471 0.4361 0.211 Uiso 1 calc R . .
H26B H 0.8063 0.3510 0.4189 0.211 Uiso 1 calc R . .
C24 C 0.172(2) 0.5097(12) 0.47549(18) 0.172(6) Uani 1 d . . .
H24A H 0.1769 0.4277 0.4730 0.258 Uiso 1 calc R . .
H24B H 0.0523 0.5301 0.4809 0.258 Uiso 1 calc R . .
H24C H 0.2673 0.5304 0.4852 0.258 Uiso 1 calc R . .
C23 C 0.203(3) 0.569(2) 0.4570(3) 0.209(11) Uani 1 d D . .

loop_
_atom_site_aniso_label
_atom_site_aniso_U_11
_atom_site_aniso_U_22
_atom_site_aniso_U_33
_atom_site_aniso_U_23
_atom_site_aniso_U_13
_atom_site_aniso_U_12
O1 0.088(5) 0.101(5) 0.068(4) -0.012(4) 0.001(4) -0.003(4)
O2 0.107(6) 0.066(4) 0.089(4) 0.007(3) -0.019(4) 0.000(4)
O3 0.041(3) 0.043(3) 0.057(3) -0.010(2) -0.005(3) 0.004(3)
N1 0.048(5) 0.069(5) 0.067(5) 0.000(4) -0.014(4) -0.007(4)
N2 0.061(5) 0.051(4) 0.064(4) -0.015(3) 0.003(4) -0.002(4)
N3 0.046(4) 0.044(3) 0.079(5) -0.012(3) -0.002(3) -0.001(3)
N4 0.041(4) 0.063(4) 0.054(4) -0.002(3) 0.000(3) 0.000(4)
N5 0.041(4) 0.049(4) 0.063(4) -0.002(3) 0.002(4) 0.001(4)
C1 0.033(5) 0.069(5) 0.053(5) -0.002(4) -0.009(4) -0.006(4)
C2 0.045(6) 0.048(4) 0.066(5) -0.014(4) -0.010(4) 0.004(4)
C3 0.051(5) 0.053(5) 0.064(5) -0.013(4) -0.001(5) 0.004(4)
C4 0.031(4) 0.043(4) 0.059(5) -0.011(4) -0.004(4) 0.000(4)
C5 0.062(6) 0.044(4) 0.058(5) -0.009(4) 0.007(5) 0.005(4)
C6 0.048(5) 0.051(5) 0.076(6) -0.017(4) 0.007(5) 0.000(5)
C7 0.034(5) 0.040(4) 0.054(5) -0.015(3) -0.003(4) -0.003(4)
C8 0.028(4) 0.042(4) 0.060(5) -0.005(4) -0.009(4) 0.005(4)
C9 0.038(5) 0.041(4) 0.065(5) -0.001(4) 0.001(4) -0.007(4)
C10 0.039(5) 0.037(4) 0.070(5) -0.003(4) 0.008(4) -0.010(4)
C11 0.060(6) 0.048(4) 0.050(4) -0.011(4) -0.001(4) -0.001(4)
C12 0.035(5) 0.052(5) 0.059(5) 0.001(4) 0.000(4) 0.005(4)
C13 0.044(5) 0.051(5) 0.060(5) 0.010(4) 0.010(4) 0.001(4)
C14 0.042(5) 0.046(4) 0.075(5) -0.007(4) 0.001(4) -0.004(4)
C15 0.037(4) 0.064(5) 0.043(4) 0.008(4) 0.001(4) -0.002(4)
C16 0.045(5) 0.047(4) 0.055(5) 0.005(4) 0.009(4) 0.001(4)
C17 0.060(6) 0.069(5) 0.052(5) 0.000(4) 0.013(5) 0.003(5)
C18 0.072(6) 0.069(5) 0.038(4) 0.005(4) 0.003(4) -0.012(5)
C19 0.055(6) 0.076(6) 0.066(6) 0.016(5) -0.013(5) -0.008(5)
C20 0.034(5) 0.063(5) 0.065(5) 0.005(4) -0.008(4) -0.006(4)
N6 0.124(7) 0.083(5) 0.050(4) 0.004(4) -0.013(5) 0.008(6)
O6 0.260(13) 0.179(9) 0.084(5) -0.003(6) -0.070(7) 0.089(9)
C25 0.178(16) 0.115(11) 0.181(15) -0.041(10) -0.057(13) 0.036(12)
O7 0.278(15) 0.193(10) 0.159(8) -0.056(8) -0.082(9) 0.077(11)
O4 0.51(3) 0.286(15) 0.068(6) 0.049(8) 0.116(10) 0.190(16)
C22 0.214(17) 0.154(12) 0.070(8) 0.005(8) 0.016(9) 0.073(12)
C21 0.198(16) 0.090(8) 0.083(8) 0.003(7) -0.033(9) 0.005(10)
C28 0.185(15) 0.159(12) 0.104(9) 0.031(8) -0.015(9) 0.036(11)
C27 0.135(12) 0.125(11) 0.140(12) -0.027(11) -0.056(11) 0.050(10)
O5 0.95(6) 0.53(4) 0.41(3) 0.35(3) 0.46(4) 0.51(4)
C26 0.141(14) 0.197(16) 0.189(16) 0.030(13) 0.062(14) 0.042(14)
C24 0.189(16) 0.214(15) 0.112(10) 0.005(10) 0.058(11) -0.019(13)
C23 0.180(18) 0.25(2) 0.20(2) 0.16(2) 0.043(16) 0.096(16)

loop_
_atom_type_symbol
_atom_type_description
_atom_type_scat_dispersion_real
_atom_type_scat_dispersion_imag
_atom_type_scat_source
C C 0.0181 0.0091 'International Tables Vol C Tables 4.2.6.8 and 6.1.1.4'
H H 0.0000 0.0000 'International Tables Vol C Tables 4.2.6.8 and 6.1.1.4'
N N 0.0311 0.0180 'International Tables Vol C Tables 4.2.6.8 and 6.1.1.4'
O O 0.0492 0.0322 'International Tables Vol C Tables 4.2.6.8 and 6.1.1.4'

loop_
_geom_angle_atom_site_label_1
_geom_angle_atom_site_label_2
_geom_angle_atom_site_label_3
_geom_angle
_geom_angle_site_symmetry_1
_geom_angle_site_symmetry_3
_geom_angle_publ_flag
C8 O3 C7 103.1(5) . . no
O2 N1 O1 122.5(7) . . no
O2 N1 C1 119.3(7) . . no
O1 N1 C1 118.2(7) . . no
C7 N2 N3 106.5(6) . . no
C8 N3 N2 105.4(6) . . no
N5 N4 C12 112.5(6) . . no
N4 N5 C15 114.6(6) . . no
C2 C1 C6 121.6(8) . . no
C2 C1 N1 119.5(7) . . no
C6 C1 N1 118.8(7) . . no
C1 C2 C3 119.0(7) . . no
C1 C2 H2 120.5 . . no
C3 C2 H2 120.5 . . no
C4 C3 C2 120.3(7) . . no
C4 C3 H3 119.9 . . no
C2 C3 H3 119.9 . . no
C3 C4 C5 119.6(7) . . no
C3 C4 C7 121.7(6) . . no
C5 C4 C7 118.7(6) . . no
C6 C5 C4 120.9(7) . . no
C6 C5 H5 119.6 . . no
C4 C5 H5 119.6 . . no
C5 C6 C1 118.6(7) . . no
C5 C6 H6 120.7 . . no
C1 C6 H6 120.7 . . no
N2 C7 O3 111.5(7) . . no
N2 C7 C4 126.4(6) . . no
O3 C7 C4 122.0(6) . . no
N3 C8 O3 113.4(6) . . no
N3 C8 C9 127.4(7) . . no
O3 C8 C9 119.2(6) . . no
C10 C9 C14 118.4(7) . . no
C10 C9 C8 123.2(7) . . no
C14 C9 C8 118.4(6) . . no
C11 C10 C9 121.9(7) . . no
C11 C10 H10 119.1 . . no
C9 C10 H10 119.1 . . no
C10 C11 C12 119.8(7) . . no
C10 C11 H11 120.1 . . no
C12 C11 H11 120.1 . . no
C11 C12 C13 119.3(7) . . no
C11 C12 N4 123.9(7) . . no
C13 C12 N4 116.8(7) . . no
C14 C13 C12 121.0(7) . . no
C14 C13 H13 119.5 . . no
C12 C13 H13 119.5 . . no
C13 C14 C9 119.7(6) . . no
C13 C14 H14 120.2 . . no
C9 C14 H14 120.2 . . no
C20 C15 C16 119.1(7) . . no
C20 C15 N5 125.9(7) . . no
C16 C15 N5 114.8(6) . . no
C17 C16 C15 119.9(7) . . no
C17 C16 H16 120.0 . . no
C15 C16 H16 120.0 . . no
C16 C17 C18 121.7(7) . . no
C16 C17 H17 119.1 . . no
C18 C17 H17 119.1 . . no
N6 C18 C19 122.6(8) . . no
N6 C18 C17 120.5(8) . . no
C19 C18 C17 116.8(7) . . no
C20 C19 C18 121.0(8) . . no
C20 C19 H19 119.5 . . no
C18 C19 H19 119.5 . . no
C15 C20 C19 121.2(8) . . no
C15 C20 H20 119.4 . . no
C19 C20 H20 119.4 . . no
C18 N6 C21 121.9(8) . . no
C18 N6 C25 122.5(8) . . no
C21 N6 C25 115.2(8) . . no
C27 O6 C26 126.3(12) . . no
C26 C25 N6 108.0(13) . . no
C26 C25 H25A 110.1 . . no
N6 C25 H25A 110.1 . . no
C26 C25 H25B 110.1 . . no
N6 C25 H25B 110.1 . . no
H25A C25 H25B 108.4 . . no
C23 O4 C22 143(2) . . no
C23 O4 O5 41.5(11) . . no
C22 O4 O5 102.1(14) . . no
O4 C22 C21 109.4(12) . . no
O4 C22 H22A 109.8 . . no
C21 C22 H22A 109.8 . . no
O4 C22 H22B 109.8 . . no
C21 C22 H22B 109.8 . . no
H22A C22 H22B 108.2 . . no
N6 C21 C22 116.3(13) . . no
N6 C21 H21A 108.2 . . no
C22 C21 H21A 108.2 . . no
N6 C21 H21B 108.2 . . no
C22 C21 H21B 108.2 . . no
H21A C21 H21B 107.4 . . no
C27 C28 H28A 109.5 . . no
C27 C28 H28B 109.5 . . no
H28A C28 H28B 109.5 . . no
C27 C28 H28C 109.5 . . no
H28A C28 H28C 109.5 . . no
H28B C28 H28C 109.5 . . no
O7 C27 O6 117.9(15) . . no
O7 C27 C28 123.3(14) . . no
O6 C27 C28 118.2(13) . . no
C23 O5 O4 38.7(13) . . no
C25 C26 O6 103.5(13) . . no
C25 C26 H26A 111.0 . . no
O6 C26 H26A 111.0 . . no
C25 C26 H26B 111.1 . . no
O6 C26 H26B 111.0 . . no
H26A C26 H26B 109.0 . . no
C23 C24 H24A 109.5 . . no
C23 C24 H24B 109.5 . . no
H24A C24 H24B 109.5 . . no
C23 C24 H24C 109.5 . . no
H24A C24 H24C 109.5 . . no
H24B C24 H24C 109.5 . . no
O4 C23 O5 100(2) . . no
O4 C23 C24 141(2) . . no
O5 C23 C24 118(2) . . no

loop_
_geom_bond_atom_site_label_1
_geom_bond_atom_site_label_2
_geom_bond_distance
_geom_bond_site_symmetry_2
_geom_bond_publ_flag
O1 N1 1.256(8) . no
O2 N1 1.214(8) . no
O3 C8 1.355(8) . no
O3 C7 1.361(7) . no
N1 C1 1.473(9) . no
N2 C7 1.299(8) . no
N2 N3 1.416(8) . no
N3 C8 1.281(8) . no
N4 N5 1.264(7) . no
N4 C12 1.423(8) . no
N5 C15 1.435(8) . no
C1 C2 1.365(9) . no
C1 C6 1.397(10) . no
C2 C3 1.387(9) . no
C2 H2 0.9300 . no
C3 C4 1.380(9) . no
C3 H3 0.9300 . no
C4 C5 1.390(9) . no
C4 C7 1.430(9) . no
C5 C6 1.362(9) . no
C5 H5 0.9300 . no
C6 H6 0.9300 . no
C8 C9 1.451(9) . no
C9 C10 1.383(8) . no
C9 C14 1.399(9) . no
C10 C11 1.374(9) . no
C10 H10 0.9300 . no
C11 C12 1.380(9) . no
C11 H11 0.9300 . no
C12 C13 1.387(9) . no
C13 C14 1.384(9) . no
C13 H13 0.9300 . no
C14 H14 0.9300 . no
C15 C20 1.367(9) . no
C15 C16 1.388(9) . no
C16 C17 1.370(9) . no
C16 H16 0.9300 . no
C17 C18 1.400(10) . no
C17 H17 0.9300 . no
C18 N6 1.364(9) . no
C18 C19 1.398(10) . no
C19 C20 1.372(10) . no
C19 H19 0.9300 . no
C20 H20 0.9300 . no
N6 C21 1.426(12) . no
N6 C25 1.530(14) . no
O6 C27 1.267(14) . no
O6 C26 1.528(9) . no
C25 C26 1.384(18) . no
C25 H25A 0.9700 . no
C25 H25B 0.9700 . no
O7 C27 1.235(13) . no
O4 C23 1.04(2) . no
O4 C22 1.380(14) . no
C22 C21 1.441(16) . no
C22 H22A 0.9700 . no
C22 H22B 0.9700 . no
C21 H21A 0.9700 . no
C21 H21B 0.9700 . no
C28 C27 1.449(15) . no
C28 H28A 0.9600 . no
C28 H28B 0.9600 . no
C28 H28C 0.9600 . no
O5 C23 1.107(17) . no
C26 H26A 0.9700 . no
C26 H26B 0.9700 . no
C24 C23 1.406(18) . no
C24 H24A 0.9600 . no
C24 H24B 0.9600 . no
C24 H24C 0.9600 . no

loop_
_geom_torsion_atom_site_label_1
_geom_torsion_atom_site_label_2
_geom_torsion_atom_site_label_3
_geom_torsion_atom_site_label_4
_geom_torsion
_geom_torsion_site_symmetry_1
_geom_torsion_site_symmetry_2
_geom_torsion_site_symmetry_3
_geom_torsion_site_symmetry_4
_geom_torsion_publ_flag
C16 C15 N5 N4 -174.2(7) . . . . no
C15 N5 N4 C12 -174.3(6) . . . . no
N5 N4 C12 C13 -158.0(7) . . . . no
C14 C9 C8 O3 173.9(6) . . . . no
C9 C8 O3 C7 -179.4(6) . . . . no
C8 O3 C7 C4 177.5(7) . . . . no
O3 C7 C4 C5 173.7(7) . . . . no

loop_
_cod_related_entry_id
_cod_related_entry_database
_cod_related_entry_code
1 ChemSpider 9906105
